data_2018378
loop_
_publ_author_name
'Kaman, Ond\<rej'
'Smr\<cok, \<Lubom\'ir'
'Gyepes, R\'obert'
'Havl\'i\<cek, David'

_publ_section_title
;
 Anilinium dihydrogen phosphate
;
_journal_coeditor_code LG3072
_journal_issue 2
_journal_name_full 'Acta Crystallographica Section C'
_journal_page_first o57
_journal_page_last o60
_journal_paper_doi 10.1107/S0108270111054874
_journal_volume 68
_journal_year 2012
_chemical_formula_iupac 'C6 H8 N + , H2 P O4 -'
_chemical_formula_moiety 'C6 H8 N +, H2 O4 P -'
_chemical_formula_sum 'C6 H10 N O4 P'
_chemical_formula_weight 191.12
_chemical_name_systematic 'anilinium dihydrogen phosphate'
_space_group_IT_number 2
_symmetry_cell_setting triclinic
_symmetry_space_group_name_Hall '-P 1'
_symmetry_space_group_name_H-M 'P -1'
_atom_sites_solution_hydrogens geom
_atom_sites_solution_primary direct
_atom_sites_solution_secondary difmap
_audit_creation_method SHELXL97
_cell_angle_alpha 86.418(2)
_cell_angle_beta 75.8890(19)
_cell_angle_gamma 83.016(2)
_cell_formula_units_Z 6
_cell_length_a 8.8040(3)
_cell_length_b 10.4220(4)
_cell_length_c 14.0890(6)
_cell_measurement_reflns_used 6381
_cell_measurement_temperature 150(2)
_cell_measurement_theta_max 29.13
_cell_measurement_theta_min 1.00
_cell_volume 1243.71(8)
_computing_cell_refinement
;
COLLECT (Nonius, 1998) and DENZO (Otwinowski & Minor, 1997)
;
_computing_data_collection
;
COLLECT (Nonius, 1998) and DENZO (Otwinowski & Minor, 1997)
;
_computing_data_reduction
;
COLLECT (Nonius, 1998) and DENZO (Otwinowski & Minor, 1997)
;
_computing_molecular_graphics 'DIAMOND (Brandenburg, 2000)'
_computing_publication_material 'PLATON (Spek, 2009)'
_computing_structure_refinement 'SHELXL97 (Sheldrick, 2008)'
_computing_structure_solution 'SHELXS97 (Sheldrick, 2008)'
_diffrn_ambient_temperature 150(2)
_diffrn_detector_area_resol_mean 9.091
_diffrn_measured_fraction_theta_full 0.993
_diffrn_measured_fraction_theta_max 0.993
_diffrn_measurement_device_type 'Nonius KappaCCD area-detector'
_diffrn_measurement_method '\w and \f scans'
_diffrn_radiation_monochromator 'horizontally mounted graphite crystal'
_diffrn_radiation_source 'fine-focus sealed tube'
_diffrn_radiation_type MoK\a
_diffrn_radiation_wavelength 0.71073
_diffrn_reflns_av_R_equivalents 0.0666
_diffrn_reflns_av_sigmaI/netI 0.0776
_diffrn_reflns_limit_h_max 11
_diffrn_reflns_limit_h_min -12
_diffrn_reflns_limit_k_max 13
_diffrn_reflns_limit_k_min -14
_diffrn_reflns_limit_l_max 19
_diffrn_reflns_limit_l_min -19
_diffrn_reflns_number 23949
_diffrn_reflns_theta_full 29.24
_diffrn_reflns_theta_max 29.24
_diffrn_reflns_theta_min 1.49
_exptl_absorpt_coefficient_mu 0.306
_exptl_absorpt_correction_T_max 0.987
_exptl_absorpt_correction_T_min 0.9192
_exptl_absorpt_correction_type multi-scan
_exptl_absorpt_process_details '(SORTAV; Blessing, 1995)'
_exptl_crystal_colour colourless
_exptl_crystal_density_diffrn 1.531
_exptl_crystal_density_method 'not measured'
_exptl_crystal_description prism
_exptl_crystal_F_000 600
_exptl_crystal_size_max 0.18
_exptl_crystal_size_mid 0.18
_exptl_crystal_size_min 0.05
_refine_diff_density_max 0.345
_refine_diff_density_min -0.569
_refine_ls_extinction_method none
_refine_ls_goodness_of_fit_ref 0.996
_refine_ls_hydrogen_treatment constr
_refine_ls_matrix_type full
_refine_ls_number_parameters 334
_refine_ls_number_reflns 6720
_refine_ls_number_restraints 0
_refine_ls_restrained_S_all 0.996
_refine_ls_R_factor_all 0.1119
_refine_ls_R_factor_gt 0.0508
_refine_ls_shift/su_max 0.000
_refine_ls_shift/su_mean 0.000
_refine_ls_structure_factor_coef Fsqd
_refine_ls_weighting_details 'calc w = 1/[\s^2^(Fo^2^)+(0.0674P)^2^+0.0000P] where P=(Fo^2^+2Fc^2^)/3'
_refine_ls_weighting_scheme calc
_refine_ls_wR_factor_gt 0.1172
_refine_ls_wR_factor_ref 0.1441
_reflns_number_gt 3848
_reflns_number_total 6720
_reflns_threshold_expression I>2\s(I)
_cod_data_source_file lg3072.cif
_cod_data_source_block I
_cod_database_code 2018378
_cod_database_fobs_code 2018378

loop_
_symmetry_equiv_pos_as_xyz
'x, y, z'
'-x, -y, -z'

loop_
_atom_site_type_symbol
_atom_site_label
_atom_site_fract_x
_atom_site_fract_y
_atom_site_fract_z
_atom_site_U_iso_or_equiv
_atom_site_adp_type
_atom_site_calc_flag
_atom_site_refinement_flags
_atom_site_occupancy
_atom_site_symmetry_multiplicity
N N21 0.4345(2) 0.34092(16) 0.24020(14) 0.0181(4) Uani d . 1 1
H H21A 0.5187 0.3731 0.1988 0.022 Uiso calc R 1 1
H H21B 0.4212 0.3719 0.3010 0.022 Uiso calc R 1 1
H H21C 0.3464 0.3657 0.2178 0.022 Uiso calc R 1 1
C C24 0.5156(3) -0.0672(2) 0.25426(18) 0.0237(5) Uani d . 1 1
H H24 0.5339 -0.1589 0.2574 0.028 Uiso calc R 1 1
C C23 0.6250(3) 0.0074(2) 0.27262(18) 0.0242(6) Uani d . 1 1
H H23 0.7188 -0.0336 0.2880 0.029 Uiso calc R 1 1
C C26 0.3514(3) 0.1269(2) 0.22638(17) 0.0222(5) Uani d . 1 1
H H26 0.2581 0.1681 0.2105 0.027 Uiso calc R 1 1
C C25 0.3795(3) -0.0067(2) 0.23134(18) 0.0245(6) Uani d . 1 1
H H25 0.3044 -0.0575 0.2189 0.029 Uiso calc R 1 1
C C21 0.4620(3) 0.1992(2) 0.24504(16) 0.0165(5) Uani d . 1 1
C C22 0.5984(3) 0.1416(2) 0.26871(17) 0.0213(5) Uani d . 1 1
H H22 0.6726 0.1927 0.2820 0.026 Uiso calc R 1 1
N N11 0.2303(2) 0.67911(16) 0.07871(14) 0.0227(5) Uani d . 1 1
H H11A 0.2532 0.6444 0.0185 0.027 Uiso calc R 1 1
H H11C 0.1441 0.6463 0.1173 0.027 Uiso calc R 1 1
H H11B 0.3138 0.6592 0.1064 0.027 Uiso calc R 1 1
C C12 0.0596(3) 0.8820(2) 0.12359(18) 0.0215(5) Uani d . 1 1
H H12 -0.0161 0.8336 0.1657 0.026 Uiso calc R 1 1
C C11 0.1978(3) 0.8205(2) 0.06882(17) 0.0185(5) Uani d . 1 1
C C15 0.2807(3) 1.0225(2) -0.00053(18) 0.0257(6) Uani d . 1 1
H H15 0.3561 1.0707 -0.0430 0.031 Uiso calc R 1 1
C C14 0.1429(3) 1.0856(2) 0.05387(18) 0.0239(6) Uani d . 1 1
H H14 0.1237 1.1772 0.0485 0.029 Uiso calc R 1 1
C C13 0.0330(3) 1.0161(2) 0.11607(18) 0.0250(6) Uani d . 1 1
H H13 -0.0612 1.0600 0.1538 0.030 Uiso calc R 1 1
C C16 0.3090(3) 0.8887(2) 0.00678(18) 0.0235(5) Uani d . 1 1
H H16 0.4036 0.8448 -0.0304 0.028 Uiso calc R 1 1
N N31 0.1103(2) 0.32682(16) 0.56741(14) 0.0190(4) Uani d . 1 1
H H31A 0.0221 0.3568 0.5465 0.023 Uiso calc R 1 1
H H31B 0.1953 0.3597 0.5274 0.023 Uiso calc R 1 1
H H31C 0.0992 0.3518 0.6297 0.023 Uiso calc R 1 1
C C31 0.1335(3) 0.18453(19) 0.56522(17) 0.0171(5) Uani d . 1 1
C C32 0.2686(3) 0.1239(2) 0.50684(17) 0.0219(5) Uani d . 1 1
H H32 0.3477 0.1730 0.4689 0.026 Uiso calc R 1 1
C C33 0.2871(3) -0.0100(2) 0.50437(18) 0.0241(6) Uani d . 1 1
H H33 0.3794 -0.0533 0.4642 0.029 Uiso calc R 1 1
C C35 0.0364(3) -0.0179(2) 0.61801(18) 0.0230(5) Uani d . 1 1
H H35 -0.0429 -0.0669 0.6559 0.028 Uiso calc R 1 1
C C36 0.0155(3) 0.1162(2) 0.62099(17) 0.0211(5) Uani d . 1 1
H H36 -0.0773 0.1599 0.6603 0.025 Uiso calc R 1 1
C C34 0.1716(3) -0.0808(2) 0.56031(18) 0.0234(5) Uani d . 1 1
H H34 0.1854 -0.1726 0.5590 0.028 Uiso calc R 1 1
P P2 0.64036(7) 0.58964(5) 0.10131(4) 0.01612(15) Uani d . 1 1
O O8 0.69915(17) 0.44627(13) 0.10256(12) 0.0200(4) Uani d . 1 1
O O7 0.47842(18) 0.62076(15) 0.16555(11) 0.0222(4) Uani d . 1 1
O O6 0.62779(18) 0.64060(15) -0.00346(11) 0.0218(4) Uani d . 1 1
H H6 0.7087 0.6115 -0.0448 0.026 Uiso calc R 1 1
O O5 0.76183(19) 0.66961(14) 0.12767(13) 0.0256(4) Uani d . 1 1
H H5 0.8084 0.6256 0.1662 0.031 Uiso calc R 1 1
P P1 0.01352(7) 0.43251(5) 0.23218(4) 0.01665(15) Uani d . 1 1
O O1 0.04333(18) 0.37131(16) 0.33073(12) 0.0236(4) Uani d . 1 1
H H1 -0.0377 0.3877 0.3759 0.028 Uiso calc R 1 1
O O2 -0.09881(19) 0.34451(14) 0.20354(13) 0.0262(4) Uani d . 1 1
H H2 -0.1517 0.3873 0.1678 0.031 Uiso calc R 1 1
O O4 -0.06423(19) 0.57018(14) 0.24377(12) 0.0249(4) Uani d . 1 1
O O3 0.17167(18) 0.42110(16) 0.16157(12) 0.0259(4) Uani d . 1 1
P P3 0.31410(7) 0.58161(5) 0.43387(4) 0.01555(15) Uani d . 1 1
O O11 0.15413(17) 0.59907(14) 0.50322(11) 0.0202(4) Uani d . 1 1
O O10 0.28992(17) 0.64087(15) 0.33341(11) 0.0217(4) Uani d . 1 1
H H10 0.3749 0.6287 0.2906 0.026 Uiso calc R 1 1
O O12 0.38487(18) 0.44141(14) 0.42566(11) 0.0198(4) Uani d . 1 1
O O9 0.43146(18) 0.66515(14) 0.46195(13) 0.0238(4) Uani d . 1 1
H H9 0.4796 0.6217 0.5000 0.029 Uiso calc R 1 1

loop_
_atom_site_aniso_label
_atom_site_aniso_U_11
_atom_site_aniso_U_22
_atom_site_aniso_U_33
_atom_site_aniso_U_12
_atom_site_aniso_U_13
_atom_site_aniso_U_23
N21 0.0184(10) 0.0185(9) 0.0176(11) -0.0028(8) -0.0040(8) -0.0017(8)
C24 0.0312(14) 0.0171(11) 0.0208(13) -0.0040(10) -0.0015(11) -0.0025(10)
C23 0.0266(13) 0.0238(12) 0.0213(14) -0.0014(11) -0.0054(11) 0.0027(10)
C26 0.0206(13) 0.0253(12) 0.0221(14) -0.0050(10) -0.0063(11) -0.0017(10)
C25 0.0258(13) 0.0233(12) 0.0262(14) -0.0099(11) -0.0052(11) -0.0041(11)
C21 0.0192(12) 0.0173(11) 0.0117(12) -0.0021(9) -0.0005(9) -0.0027(9)
C22 0.0217(13) 0.0233(12) 0.0209(13) -0.0069(10) -0.0067(10) -0.0004(10)
N11 0.0283(11) 0.0193(10) 0.0231(12) -0.0010(9) -0.0113(9) -0.0027(8)
C12 0.0225(13) 0.0213(12) 0.0216(14) -0.0059(10) -0.0056(11) 0.0009(10)
C11 0.0215(12) 0.0185(11) 0.0180(13) -0.0008(10) -0.0101(10) -0.0022(9)
C15 0.0301(14) 0.0275(13) 0.0207(14) -0.0125(11) -0.0055(11) 0.0060(11)
C14 0.0334(15) 0.0170(11) 0.0249(14) -0.0033(11) -0.0140(12) 0.0011(10)
C13 0.0210(13) 0.0275(13) 0.0267(15) 0.0015(10) -0.0073(11) -0.0045(11)
C16 0.0209(12) 0.0295(13) 0.0198(13) -0.0021(10) -0.0041(10) -0.0028(10)
N31 0.0223(10) 0.0168(9) 0.0194(11) -0.0027(8) -0.0078(9) 0.0006(8)
C31 0.0198(12) 0.0142(10) 0.0191(13) -0.0006(9) -0.0085(10) -0.0013(9)
C32 0.0211(13) 0.0230(12) 0.0206(14) -0.0046(10) -0.0022(10) 0.0005(10)
C33 0.0239(13) 0.0239(12) 0.0230(14) 0.0040(10) -0.0047(11) -0.0062(10)
C35 0.0228(13) 0.0227(12) 0.0249(14) -0.0080(10) -0.0063(11) 0.0020(10)
C36 0.0208(12) 0.0222(12) 0.0202(13) -0.0019(10) -0.0047(10) -0.0010(10)
C34 0.0294(14) 0.0161(11) 0.0261(14) 0.0003(10) -0.0102(11) -0.0027(10)
P2 0.0171(3) 0.0173(3) 0.0143(3) -0.0025(2) -0.0044(2) 0.0005(2)
O8 0.0240(9) 0.0160(8) 0.0224(9) -0.0021(7) -0.0103(7) -0.0006(7)
O7 0.0217(9) 0.0281(9) 0.0144(9) 0.0006(7) -0.0012(7) 0.0003(7)
O6 0.0195(9) 0.0285(9) 0.0146(9) 0.0026(7) -0.0019(7) 0.0017(7)
O5 0.0309(10) 0.0173(8) 0.0345(11) -0.0061(7) -0.0189(8) 0.0049(7)
P1 0.0171(3) 0.0191(3) 0.0140(3) -0.0027(2) -0.0044(2) 0.0007(2)
O1 0.0188(9) 0.0339(9) 0.0149(9) 0.0040(7) -0.0021(7) 0.0027(7)
O2 0.0279(10) 0.0174(8) 0.0393(11) -0.0042(7) -0.0198(8) 0.0028(8)
O4 0.0337(10) 0.0192(8) 0.0261(10) 0.0015(7) -0.0171(8) -0.0024(7)
O3 0.0221(9) 0.0402(10) 0.0146(9) -0.0056(8) -0.0024(7) 0.0010(7)
P3 0.0169(3) 0.0159(3) 0.0141(3) -0.0019(2) -0.0042(2) 0.0002(2)
O11 0.0190(8) 0.0245(8) 0.0156(9) -0.0013(7) -0.0018(7) 0.0005(7)
O10 0.0178(8) 0.0312(9) 0.0134(9) 0.0032(7) -0.0022(7) 0.0023(7)
O12 0.0234(9) 0.0167(8) 0.0211(9) -0.0004(7) -0.0091(7) -0.0033(7)
O9 0.0248(9) 0.0173(8) 0.0345(11) -0.0048(7) -0.0163(8) 0.0021(7)

loop_
_atom_type_symbol
_atom_type_description
_atom_type_scat_dispersion_real
_atom_type_scat_dispersion_imag
_atom_type_scat_source
C C 0.0033 0.0016 'International Tables Vol C Tables 4.2.6.8 and 6.1.1.4'
H H 0.0000 0.0000 'International Tables Vol C Tables 4.2.6.8 and 6.1.1.4'
N N 0.0061 0.0033 'International Tables Vol C Tables 4.2.6.8 and 6.1.1.4'
O O 0.0106 0.0060 'International Tables Vol C Tables 4.2.6.8 and 6.1.1.4'
P P 0.1023 0.0942 'International Tables Vol C Tables 4.2.6.8 and 6.1.1.4'

loop_
_geom_angle_atom_site_label_1
_geom_angle_atom_site_label_2
_geom_angle_atom_site_label_3
_geom_angle
C21 N21 H21A 109.5
C21 N21 H21B 109.5
H21A N21 H21B 109.5
C21 N21 H21C 109.5
H21A N21 H21C 109.5
H21B N21 H21C 109.5
C25 C24 C23 119.4(2)
C25 C24 H24 120.3
C23 C24 H24 120.3
C22 C23 C24 120.6(2)
C22 C23 H23 119.7
C24 C23 H23 119.7
C21 C26 C25 118.7(2)
C21 C26 H26 120.7
C25 C26 H26 120.7
C24 C25 C26 120.9(2)
C24 C25 H25 119.6
C26 C25 H25 119.6
C22 C21 C26 121.8(2)
C22 C21 N21 118.68(19)
C26 C21 N21 119.5(2)
C21 C22 C23 118.7(2)
C21 C22 H22 120.7
C23 C22 H22 120.7
C11 N11 H11A 109.5
C11 N11 H11C 109.5
H11A N11 H11C 109.5
C11 N11 H11B 109.5
H11A N11 H11B 109.5
H11C N11 H11B 109.5
C11 C12 C13 118.8(2)
C11 C12 H12 120.6
C13 C12 H12 120.6
C12 C11 C16 121.6(2)
C12 C11 N11 119.47(19)
C16 C11 N11 118.9(2)
C14 C15 C16 120.1(2)
C14 C15 H15 119.9
C16 C15 H15 119.9
C15 C14 C13 120.2(2)
C15 C14 H14 119.9
C13 C14 H14 119.9
C14 C13 C12 120.2(2)
C14 C13 H13 119.9
C12 C13 H13 119.9
C11 C16 C15 119.0(2)
C11 C16 H16 120.5
C15 C16 H16 120.5
C31 N31 H31A 109.5
C31 N31 H31B 109.5
H31A N31 H31B 109.5
C31 N31 H31C 109.5
H31A N31 H31C 109.5
H31B N31 H31C 109.5
C32 C31 C36 122.1(2)
C32 C31 N31 119.60(19)
C36 C31 N31 118.2(2)
C31 C32 C33 118.8(2)
C31 C32 H32 120.6
C33 C32 H32 120.6
C34 C33 C32 120.2(2)
C34 C33 H33 119.9
C32 C33 H33 119.9
C34 C35 C36 120.5(2)
C34 C35 H35 119.8
C36 C35 H35 119.8
C31 C36 C35 118.3(2)
C31 C36 H36 120.9
C35 C36 H36 120.9
C35 C34 C33 120.0(2)
C35 C34 H34 120.0
C33 C34 H34 120.0
O7 P2 O8 113.31(9)
O7 P2 O5 111.56(10)
O8 P2 O5 109.98(9)
O7 P2 O6 105.17(9)
O8 P2 O6 111.52(9)
O5 P2 O6 104.90(9)
P2 O6 H6 109.5
P2 O5 H5 109.5
O3 P1 O4 113.47(9)
O3 P1 O1 105.27(9)
O4 P1 O1 111.71(10)
O3 P1 O2 111.15(10)
O4 P1 O2 110.25(9)
O1 P1 O2 104.54(9)
P1 O1 H1 109.5
P1 O2 H2 109.5
O11 P3 O12 113.11(9)
O11 P3 O10 105.43(9)
O12 P3 O10 111.58(9)
O11 P3 O9 111.69(9)
O12 P3 O9 109.80(9)
O10 P3 O9 104.87(9)
P3 O10 H10 109.5
P3 O9 H9 109.5

loop_
_geom_bond_atom_site_label_1
_geom_bond_atom_site_label_2
_geom_bond_distance
_geom_bond_publ_flag
N21 C21 1.468(3) ?
N21 H21A 0.9100 ?
N21 H21B 0.9100 ?
N21 H21C 0.9100 ?
C24 C25 1.384(3) ?
C24 C23 1.389(3) ?
C24 H24 0.9500 ?
C23 C22 1.389(3) ?
C23 H23 0.9500 ?
C26 C21 1.383(3) ?
C26 C25 1.384(3) ?
C26 H26 0.9500 ?
C25 H25 0.9500 ?
C21 C22 1.382(3) ?
C22 H22 0.9500 ?
N11 C11 1.471(3) ?
N11 H11A 0.9100 ?
N11 H11C 0.9100 ?
N11 H11B 0.9100 ?
C12 C11 1.378(3) ?
C12 C13 1.390(3) ?
C12 H12 0.9500 ?
C11 C16 1.379(3) ?
C15 C14 1.381(3) ?
C15 C16 1.388(3) ?
C15 H15 0.9500 ?
C14 C13 1.381(3) ?
C14 H14 0.9500 ?
C13 H13 0.9500 ?
C16 H16 0.9500 ?
N31 C31 1.473(3) ?
N31 H31A 0.9100 ?
N31 H31B 0.9100 ?
N31 H31C 0.9100 ?
C31 C32 1.377(3) ?
C31 C36 1.384(3) ?
C32 C33 1.387(3) ?
C32 H32 0.9500 ?
C33 C34 1.385(3) ?
C33 H33 0.9500 ?
C35 C34 1.383(3) ?
C35 C36 1.390(3) ?
C35 H35 0.9500 ?
C36 H36 0.9500 ?
C34 H34 0.9500 ?
P1 O1 1.5588(16) y
P1 O2 1.5631(16) y
P1 O3 1.4972(16) y
P1 O4 1.5133(16) y
P2 O5 1.5574(15) y
P2 O6 1.5623(16) y
P2 O7 1.5007(16) y
P2 O8 1.5211(15) y
O6 H6 0.8400 ?
O5 H5 0.8400 ?
O1 H1 0.8400 ?
O2 H2 0.8400 ?
P3 O9 1.5632(15) y
P3 O10 1.5607(16) y
P3 O11 1.5034(16) y
P3 O12 1.5169(15) y
O10 H10 0.8400 ?
O9 H9 0.8400 ?

loop_
_geom_torsion_atom_site_label_1
_geom_torsion_atom_site_label_2
_geom_torsion_atom_site_label_3
_geom_torsion_atom_site_label_4
_geom_torsion
C25 C24 C23 C22 0.4(4)
C23 C24 C25 C26 0.1(4)
C21 C26 C25 C24 -0.2(3)
C25 C26 C21 C22 -0.3(3)
C25 C26 C21 N21 -180.0(2)
C26 C21 C22 C23 0.7(3)
N21 C21 C22 C23 -179.6(2)
C24 C23 C22 C21 -0.8(3)
C13 C12 C11 C16 -0.3(3)
C13 C12 C11 N11 177.8(2)
C16 C15 C14 C13 0.2(4)
C15 C14 C13 C12 -0.6(4)
C11 C12 C13 C14 0.7(3)
C12 C11 C16 C15 -0.1(3)
N11 C11 C16 C15 -178.1(2)
C14 C15 C16 C11 0.1(3)
C36 C31 C32 C33 -0.3(3)
N31 C31 C32 C33 -178.9(2)
C31 C32 C33 C34 -0.4(3)
C32 C31 C36 C35 0.6(3)
N31 C31 C36 C35 179.2(2)
C34 C35 C36 C31 -0.2(3)
C36 C35 C34 C33 -0.5(4)
C32 C33 C34 C35 0.8(4)

loop_
_cod_related_entry_id
_cod_related_entry_database
_cod_related_entry_code
1 ChemSpider 148639
